data_7158785
loop_
_publ_author_name
'Madavi, Shiva Prasad'
'Murugesan, Sivaprakash'
'Alagarsamy, Palanichamy'

_publ_section_title
;
 Aminocatalytic asymmetric [4+2]-annulation to access functionally rich
 hexahydrospiroindole pyrazolones
;
_journal_name_full 'Organic &amp; Biomolecular Chemistry'
_journal_paper_doi 10.1039/D2OB01085B
_journal_year 2022
_chemical_absolute_configuration ad
_chemical_formula_moiety 'C42 H40 Br N3 O5 S'
_chemical_formula_sum 'C42 H40 Br N3 O5 S'
_chemical_formula_weight 778.74
_space_group_crystal_system orthorhombic
_space_group_IT_number 19
_space_group_name_Hall 'P 2ac 2ab'
_space_group_name_H-M_alt 'P 21 21 21'
_atom_sites_solution_hydrogens geom
_audit_creation_method SHELXL-2018/3
_audit_update_record
;
2022-06-10 deposited with the CCDC.	2022-07-13 downloaded from the CCDC.
;
_cell_angle_alpha 90
_cell_angle_beta 90
_cell_angle_gamma 90
_cell_formula_units_Z 8
_cell_length_a 13.659(7)
_cell_length_b 17.867(9)
_cell_length_c 31.896(16)
_cell_measurement_reflns_used 9740
_cell_measurement_temperature 297(2)
_cell_measurement_theta_max 26.06
_cell_measurement_theta_min 2.80
_cell_volume 7784(7)
_computing_cell_refinement 'APEX3/SAINT (Bruker, 2016)'
_computing_data_collection 'APEX3 (Bruker, 2016)'
_computing_data_reduction 'SAINT/XPREP (Bruker, 2016)'
_computing_molecular_graphics 'ORTEP3 (Farrugia, 1997) and Mercury (Bruno et al., 2002)'
_computing_publication_material 'SHELXL-2018/3 (Sheldrick, 2018)'
_computing_structure_refinement 'SHELXL-2018/3 (Sheldrick, 2018)'
_computing_structure_solution 'SHELXT-2018/2 (Sheldrick, 2018)'
_diffrn_ambient_temperature 297(2)
_diffrn_measured_fraction_theta_full 0.997
_diffrn_measured_fraction_theta_max 0.997
_diffrn_measurement_device_type 'Bruker D8 VENTURE diffractometer with PHOTON II detector'
_diffrn_measurement_method '\w and \f scan'
_diffrn_radiation_monochromator graphite
_diffrn_radiation_source 'fine-focus sealed tube'
_diffrn_radiation_type MoK\a
_diffrn_radiation_wavelength 0.71073
_diffrn_reflns_av_R_equivalents 0.1249
_diffrn_reflns_av_unetI/netI 0.1109
_diffrn_reflns_Laue_measured_fraction_full 0.997
_diffrn_reflns_Laue_measured_fraction_max 0.997
_diffrn_reflns_limit_h_max 16
_diffrn_reflns_limit_h_min -16
_diffrn_reflns_limit_k_max 20
_diffrn_reflns_limit_k_min -21
_diffrn_reflns_limit_l_max 37
_diffrn_reflns_limit_l_min -37
_diffrn_reflns_number 81398
_diffrn_reflns_point_group_measured_fraction_full 0.998
_diffrn_reflns_point_group_measured_fraction_max 0.998
_diffrn_reflns_theta_full 25.000
_diffrn_reflns_theta_max 25.000
_diffrn_reflns_theta_min 2.428
_exptl_absorpt_coefficient_mu 1.157
_exptl_absorpt_correction_T_max 0.7361
_exptl_absorpt_correction_T_min 0.5933
_exptl_absorpt_correction_type multi-scan
_exptl_absorpt_process_details 'SADABS (Bruker, 2016)'
_exptl_crystal_colour colourless
_exptl_crystal_density_diffrn 1.329
_exptl_crystal_description BLOCK
_exptl_crystal_F_000 3232
_exptl_crystal_size_max 0.150
_exptl_crystal_size_mid 0.120
_exptl_crystal_size_min 0.100
_refine_diff_density_max 0.320
_refine_diff_density_min -0.414
_refine_diff_density_rms 0.054
_refine_ls_abs_structure_details
;
 Flack x determined using 2436 quotients [(I+)-(I-)]/[(I+)+(I-)]
 (Parsons, Flack and Wagner, Acta Cryst. B69 (2013) 249-259).
;
_refine_ls_abs_structure_Flack 0.040(7)
_refine_ls_extinction_method none
_refine_ls_goodness_of_fit_ref 1.015
_refine_ls_hydrogen_treatment constr
_refine_ls_matrix_type full
_refine_ls_number_parameters 956
_refine_ls_number_reflns 13677
_refine_ls_number_restraints 154
_refine_ls_restrained_S_all 1.018
_refine_ls_R_factor_all 0.1354
_refine_ls_R_factor_gt 0.0649
_refine_ls_shift/su_max 0.000
_refine_ls_shift/su_mean 0.000
_refine_ls_structure_factor_coef Fsqd
_refine_ls_weighting_details 'w=1/[\s^2^(Fo^2^)+(0.0594P)^2^+2.0611P] where P=(Fo^2^+2Fc^2^)/3'
_refine_ls_weighting_scheme calc
_refine_ls_wR_factor_gt 0.1291
_refine_ls_wR_factor_ref 0.1580
_reflns_Friedel_coverage 0.822
_reflns_Friedel_fraction_full 0.998
_reflns_Friedel_fraction_max 0.998
_reflns_number_gt 7640
_reflns_number_total 13677
_reflns_threshold_expression 'I > 2\s(I)'
_cod_data_source_file d2ob01085b2.cif
_cod_data_source_block shelx
_cod_database_code 7158785
_shelx_shelxl_version_number 2018/3
_shelx_space_group_comment
;
The symmetry employed for this shelxl refinement is uniquely defined
by the following loop, which should always be used as a source of
symmetry information in preference to the above space-group names.
They are only intended as comments.
;
_shelx_estimated_absorpt_t_min 0.846
_shelx_estimated_absorpt_t_max 0.893

loop_
_space_group_symop_operation_xyz
'x, y, z'
'-x+1/2, -y, z+1/2'
'-x, y+1/2, -z+1/2'
'x+1/2, -y+1/2, -z'

loop_
_atom_site_label
_atom_site_type_symbol
_atom_site_fract_x
_atom_site_fract_y
_atom_site_fract_z
_atom_site_U_iso_or_equiv
_atom_site_adp_type
_atom_site_occupancy
_atom_site_site_symmetry_order
_atom_site_calc_flag
_atom_site_refinement_flags_posn
_atom_site_refinement_flags_adp
_atom_site_refinement_flags_occupancy
_atom_site_disorder_assembly
_atom_site_disorder_group
C1 C 0.5313(7) 0.4964(5) 0.5450(3) 0.065(3) Uani 1 1 d . . . . .
H1 H 0.465414 0.502920 0.551279 0.078 Uiso 1 1 calc R U . . .
C2 C 0.5747(9) 0.4294(6) 0.5541(3) 0.081(3) Uani 1 1 d . . . . .
H2 H 0.538971 0.391243 0.566747 0.097 Uiso 1 1 calc R U . . .
C3 C 0.6714(9) 0.4194(5) 0.5444(4) 0.071(3) Uani 1 1 d . . . . .
C4 C 0.7241(7) 0.4758(6) 0.5263(3) 0.064(3) Uani 1 1 d . . . . .
H4 H 0.789955 0.468732 0.520100 0.076 Uiso 1 1 calc R U . . .
C5 C 0.6800(6) 0.5426(5) 0.5174(3) 0.051(2) Uani 1 1 d . . . . .
H5 H 0.716358 0.580553 0.504845 0.061 Uiso 1 1 calc R U . . .
C6 C 0.5820(5) 0.5549(5) 0.5267(3) 0.045(2) Uani 1 1 d . . . . .
C7 C 0.5304(5) 0.6262(4) 0.5148(2) 0.0388(19) Uani 1 1 d . . . . .
H7 H 0.462904 0.620264 0.524688 0.047 Uiso 1 1 calc R U . . .
C8 C 0.5717(5) 0.6959(4) 0.5387(2) 0.039(2) Uani 1 1 d . . . . .
H8 H 0.642774 0.697805 0.534594 0.046 Uiso 1 1 calc R U . . .
C9 C 0.5512(5) 0.6852(4) 0.5849(2) 0.042(2) Uani 1 1 d . . . . .
C10 C 0.6208(6) 0.6533(5) 0.6109(3) 0.054(2) Uani 1 1 d . . . . .
H10 H 0.683730 0.644592 0.600958 0.065 Uiso 1 1 calc R U . . .
C11 C 0.5965(9) 0.6343(5) 0.6521(3) 0.071(3) Uani 1 1 d . . . . .
H11 H 0.642925 0.611061 0.668986 0.086 Uiso 1 1 calc R U . . .
C12 C 0.5067(9) 0.6492(6) 0.6678(3) 0.074(3) Uani 1 1 d . . . . .
H12 H 0.491747 0.636822 0.695434 0.089 Uiso 1 1 calc R U . . .
C13 C 0.4384(8) 0.6825(7) 0.6429(3) 0.079(3) Uani 1 1 d . . . . .
H13 H 0.376672 0.693168 0.653701 0.095 Uiso 1 1 calc R U . . .
C14 C 0.4595(6) 0.7005(5) 0.6020(3) 0.055(2) Uani 1 1 d . . . . .
H14 H 0.411921 0.723204 0.585481 0.066 Uiso 1 1 calc R U . . .
C15 C 0.5272(5) 0.7648(4) 0.5200(2) 0.0372(19) Uani 1 1 d . . . . .
C16 C 0.4714(5) 0.7689(5) 0.4860(2) 0.041(2) Uani 1 1 d . . . . .
C17 C 0.4485(5) 0.7026(5) 0.4586(2) 0.043(2) Uani 1 1 d . . . . .
H17 H 0.385058 0.683614 0.468171 0.052 Uiso 1 1 calc R U . . .
C18 C 0.5222(5) 0.6392(4) 0.4664(2) 0.0380(19) Uani 1 1 d . . . . .
C19 C 0.4940(5) 0.5683(5) 0.4434(3) 0.046(2) Uani 1 1 d . . . . .
C20 C 0.6250(5) 0.6520(5) 0.4476(2) 0.0400(19) Uani 1 1 d . . . . .
C21 C 0.3981(5) 0.5298(5) 0.4472(3) 0.069(3) Uani 1 1 d . . . . .
H21A H 0.357565 0.556249 0.466881 0.103 Uiso 1 1 calc R U . . .
H21B H 0.366443 0.528690 0.420374 0.103 Uiso 1 1 calc R U . . .
H21C H 0.408141 0.479507 0.456950 0.103 Uiso 1 1 calc R U . . .
C22 C 0.4287(6) 0.8458(5) 0.4806(3) 0.058(3) Uani 1 1 d . . . . .
H22A H 0.358792 0.843438 0.475426 0.070 Uiso 1 1 calc R U . . .
H22B H 0.460059 0.872336 0.457755 0.070 Uiso 1 1 calc R U . . .
C23 C 0.4502(5) 0.8830(5) 0.5224(3) 0.051(2) Uani 1 1 d . . . . .
H23A H 0.472047 0.934176 0.518284 0.061 Uiso 1 1 calc R U . . .
H23B H 0.392440 0.883323 0.540045 0.061 Uiso 1 1 calc R U . . .
C24 C 0.6747(5) 0.9178(5) 0.5020(2) 0.0389(19) Uani 1 1 d . . . . .
C25 C 0.7100(5) 0.8711(5) 0.4703(3) 0.047(2) Uani 1 1 d . . . . .
H25 H 0.713167 0.819669 0.474598 0.056 Uiso 1 1 calc R U . . .
C26 C 0.7403(6) 0.9014(6) 0.4326(3) 0.059(2) Uani 1 1 d . . . . .
H26 H 0.762322 0.869707 0.411500 0.071 Uiso 1 1 calc R U . . .
C27 C 0.7386(7) 0.9776(6) 0.4257(3) 0.069(3) Uani 1 1 d . . . . .
C28 C 0.7049(7) 1.0236(6) 0.4580(3) 0.073(3) Uani 1 1 d . . . . .
H28 H 0.705017 1.075123 0.454071 0.087 Uiso 1 1 calc R U . . .
C29 C 0.6717(6) 0.9956(5) 0.4953(3) 0.060(2) Uani 1 1 d . . . . .
H29 H 0.647471 1.027443 0.515936 0.072 Uiso 1 1 calc R U . . .
C30 C 0.7729(9) 1.0095(7) 0.3838(4) 0.109(4) Uani 1 1 d . . . . .
H30A H 0.766928 1.063069 0.384224 0.163 Uiso 1 1 calc R U . . .
H30B H 0.840107 0.996074 0.379200 0.163 Uiso 1 1 calc R U . . .
H30C H 0.733296 0.989549 0.361592 0.163 Uiso 1 1 calc R U . . .
C31 C 0.7309(6) 0.5731(5) 0.4028(3) 0.049(2) Uani 1 1 d . . . . .
C32 C 0.7652(6) 0.5013(6) 0.4079(3) 0.067(3) Uani 1 1 d . . . . .
H32 H 0.728238 0.466393 0.422560 0.080 Uiso 1 1 calc R U . . .
C33 C 0.8552(6) 0.4811(6) 0.3911(4) 0.080(3) Uani 1 1 d . . . . .
H33 H 0.878135 0.432430 0.394148 0.095 Uiso 1 1 calc R U . . .
C34 C 0.9093(7) 0.5321(7) 0.3703(3) 0.077(3) Uani 1 1 d . . . . .
H34 H 0.969485 0.518525 0.359040 0.092 Uiso 1 1 calc R U . . .
C35 C 0.8756(7) 0.6045(7) 0.3658(3) 0.068(3) Uani 1 1 d . . . . .
H35 H 0.913409 0.639708 0.351660 0.082 Uiso 1 1 calc R U . . .
C36 C 0.7856(6) 0.6245(5) 0.3822(3) 0.057(2) Uani 1 1 d . . . . .
H36 H 0.762753 0.673218 0.379040 0.069 Uiso 1 1 calc R U . . .
C37 C 0.4350(5) 0.7220(5) 0.4113(3) 0.055(2) Uani 1 1 d . . . . .
H37A H 0.416893 0.676436 0.396735 0.066 Uiso 1 1 calc R U . . .
H37B H 0.380263 0.756306 0.408949 0.066 Uiso 1 1 calc R U . . .
C38 C 0.5197(6) 0.7556(5) 0.3890(3) 0.055(2) Uani 1 1 d . . . . .
H38 H 0.556210 0.791390 0.403262 0.066 Uiso 1 1 calc R U . . .
C39 C 0.5469(6) 0.7388(5) 0.3510(3) 0.053(2) Uani 1 1 d . . . . .
H39 H 0.515048 0.699930 0.337133 0.063 Uiso 1 1 calc R U . . .
C40 C 0.6262(8) 0.7790(7) 0.3290(3) 0.075(3) Uani 1 1 d . . . . .
C41 C 0.7109(11) 0.7986(8) 0.2639(4) 0.129(5) Uani 1 1 d . . . . .
H41A H 0.708999 0.852279 0.268292 0.155 Uiso 1 1 calc R U . . .
H41B H 0.774851 0.780187 0.272265 0.155 Uiso 1 1 calc R U . . .
C42 C 0.6920(12) 0.7809(9) 0.2209(5) 0.140(6) Uani 1 1 d . . . . .
H42A H 0.740884 0.803949 0.203493 0.211 Uiso 1 1 calc R U . . .
H42B H 0.694003 0.727623 0.217081 0.211 Uiso 1 1 calc R U . . .
H42C H 0.628505 0.799328 0.213130 0.211 Uiso 1 1 calc R U . . .
N1 N 0.5301(4) 0.8363(4) 0.54168(18) 0.0397(16) Uani 1 1 d . . . . .
N2 N 0.6399(4) 0.5937(4) 0.4210(2) 0.0437(17) Uani 1 1 d . . . . .
N3 N 0.5604(4) 0.5429(4) 0.4188(2) 0.0491(18) Uani 1 1 d . . . . .
O1 O 0.6153(4) 0.9417(4) 0.57727(17) 0.0622(17) Uani 1 1 d . . . . .
O2 O 0.7033(3) 0.8226(3) 0.56278(16) 0.0525(15) Uani 1 1 d . . . . .
O3 O 0.6846(3) 0.6996(3) 0.45629(16) 0.0454(14) Uani 1 1 d . . . . .
O4 O 0.6811(7) 0.8227(7) 0.3445(3) 0.136(4) Uani 1 1 d . . . . .
O5 O 0.6315(6) 0.7606(4) 0.2890(2) 0.097(2) Uani 1 1 d . . . . .
S1 S 0.63521(14) 0.87975(13) 0.54996(7) 0.0446(5) Uani 1 1 d . . . . .
Br1 Br 0.73241(12) 0.32562(8) 0.55566(6) 0.1428(7) Uani 1 1 d . . . . .
C43 C 0.8539(6) 0.9637(5) 0.7533(3) 0.054(2) Uani 1 1 d . U . . .
H43 H 0.826023 0.949012 0.778642 0.065 Uiso 1 1 calc R U . . .
C44 C 0.9501(6) 0.9513(5) 0.7460(3) 0.058(2) Uani 1 1 d . U . . .
H44 H 0.986873 0.926413 0.766170 0.069 Uiso 1 1 calc R U . . .
C45 C 0.9957(6) 0.9743(5) 0.7094(3) 0.056(2) Uani 1 1 d . U . . .
C46 C 0.9393(6) 1.0097(5) 0.6797(3) 0.065(3) Uani 1 1 d . U . . .
H46 H 0.968421 1.025803 0.654936 0.078 Uiso 1 1 calc R U . . .
C47 C 0.8405(6) 1.0220(5) 0.6858(3) 0.062(3) Uani 1 1 d . U . . .
H47 H 0.803275 1.045886 0.665392 0.075 Uiso 1 1 calc R U . . .
C48 C 0.7974(6) 0.9982(5) 0.7231(3) 0.049(2) Uani 1 1 d . U . . .
C49 C 1.1033(6) 0.9613(6) 0.7011(4) 0.087(3) Uani 1 1 d . U . . .
H49A H 1.132130 0.936145 0.724631 0.130 Uiso 1 1 calc R U . . .
H49B H 1.110685 0.931017 0.676434 0.130 Uiso 1 1 calc R U . . .
H49C H 1.135323 1.008538 0.696895 0.130 Uiso 1 1 calc R U . . .
C50 C 0.6506(6) 0.8989(5) 0.6723(3) 0.056(2) Uani 1 1 d . . . . .
H50A H 0.679887 0.939537 0.656491 0.068 Uiso 1 1 calc R U . . .
H50B H 0.592832 0.881545 0.657498 0.068 Uiso 1 1 calc R U . . .
C51 C 0.7229(6) 0.8358(5) 0.6783(2) 0.048(2) Uani 1 1 d . . . . .
H51A H 0.712204 0.796137 0.658023 0.057 Uiso 1 1 calc R U . . .
H51B H 0.789796 0.853504 0.675916 0.057 Uiso 1 1 calc R U . . .
C52 C 0.7007(5) 0.8096(5) 0.7223(2) 0.042(2) Uani 1 1 d . . . . .
C53 C 0.6457(5) 0.8602(4) 0.7419(2) 0.0373(19) Uani 1 1 d . . . . .
C54 C 0.6017(5) 0.8506(4) 0.7853(2) 0.041(2) Uani 1 1 d . . . . .
H54 H 0.641528 0.877998 0.805734 0.049 Uiso 1 1 calc R U . . .
C55 C 0.6024(5) 0.7654(4) 0.7966(2) 0.0389(19) Uani 1 1 d . . . . .
H55 H 0.555715 0.741151 0.777586 0.047 Uiso 1 1 calc R U . . .
C56 C 0.7050(5) 0.7288(4) 0.7875(2) 0.0365(19) Uani 1 1 d . . . . .
C57 C 0.7299(5) 0.7360(4) 0.7399(2) 0.0395(19) Uani 1 1 d . . . . .
H57 H 0.690917 0.698012 0.725309 0.047 Uiso 1 1 calc R U . . .
C58 C 0.7074(6) 0.6482(4) 0.8008(3) 0.0406(19) Uani 1 1 d . . . . .
C59 C 0.7858(6) 0.7606(5) 0.8156(3) 0.045(2) Uani 1 1 d . . . . .
C60 C 0.6456(6) 0.5873(5) 0.7822(3) 0.061(3) Uani 1 1 d . . . . .
H60A H 0.601700 0.608407 0.761937 0.091 Uiso 1 1 calc R U . . .
H60B H 0.687085 0.551095 0.768862 0.091 Uiso 1 1 calc R U . . .
H60C H 0.608598 0.563466 0.804046 0.091 Uiso 1 1 calc R U . . .
C61 C 0.5689(6) 0.7474(4) 0.8407(3) 0.042(2) Uani 1 1 d . . . . .
C62 C 0.6153(6) 0.7764(5) 0.8762(3) 0.052(2) Uani 1 1 d . . . . .
H62 H 0.665534 0.811159 0.873080 0.063 Uiso 1 1 calc R U . . .
C63 C 0.5871(7) 0.7539(6) 0.9157(3) 0.069(3) Uani 1 1 d . . . . .
H63 H 0.619242 0.773310 0.939009 0.082 Uiso 1 1 calc R U . . .
C64 C 0.5135(8) 0.7040(5) 0.9213(3) 0.070(3) Uani 1 1 d . . . . .
C65 C 0.4640(7) 0.6761(6) 0.8868(3) 0.069(3) Uani 1 1 d . . . . .
H65 H 0.413095 0.642057 0.890161 0.083 Uiso 1 1 calc R U . . .
C66 C 0.4915(6) 0.6998(5) 0.8469(3) 0.055(2) Uani 1 1 d . . . . .
H66 H 0.456500 0.682766 0.823750 0.065 Uiso 1 1 calc R U . . .
C67 C 0.4954(5) 0.8781(4) 0.7878(2) 0.0436(19) Uani 1 1 d . U . . .
C68 C 0.4609(7) 0.9163(5) 0.8222(3) 0.060(2) Uani 1 1 d . U . . .
H68 H 0.504324 0.928836 0.843559 0.072 Uiso 1 1 calc R U . . .
C69 C 0.3638(7) 0.9364(6) 0.8260(4) 0.072(3) Uani 1 1 d . U . . .
H69 H 0.341545 0.959745 0.850277 0.087 Uiso 1 1 calc R U . . .
C70 C 0.3015(7) 0.9219(6) 0.7943(4) 0.077(3) Uani 1 1 d . U . . .
H70 H 0.236277 0.936230 0.796437 0.093 Uiso 1 1 calc R U . . .
C71 C 0.3339(6) 0.8857(6) 0.7584(3) 0.068(3) Uani 1 1 d . U . . .
H71 H 0.290976 0.876823 0.736288 0.082 Uiso 1 1 calc R U . . .
C72 C 0.4298(6) 0.8632(5) 0.7557(3) 0.056(2) Uani 1 1 d . U . . .
H72 H 0.451110 0.837535 0.731989 0.068 Uiso 1 1 calc R U . . .
C73 C 0.8737(10) 0.6781(8) 0.9083(4) 0.129(5) Uani 1 1 d D U . . .
H73 H 0.809842 0.665199 0.915283 0.154 Uiso 1 1 calc R U . . .
C74 C 0.9477(13) 0.6739(9) 0.9389(5) 0.146(5) Uani 1 1 d . U . . .
H74 H 0.933562 0.658372 0.966022 0.175 Uiso 1 1 calc R U . . .
C75 C 1.0375(13) 0.6924(8) 0.9280(6) 0.137(6) Uani 1 1 d . U . . .
H75 H 1.086550 0.690514 0.948190 0.164 Uiso 1 1 calc R U . . .
C76 C 1.0610(11) 0.7139(11) 0.8890(6) 0.160(6) Uani 1 1 d . U . . .
H76 H 1.125626 0.724542 0.882130 0.192 Uiso 1 1 calc R U . . .
C77 C 0.9860(11) 0.7201(9) 0.8583(4) 0.134(5) Uani 1 1 d . U . . .
H77 H 0.999934 0.737311 0.831417 0.161 Uiso 1 1 calc R U . . .
C78 C 0.8942(7) 0.7005(5) 0.8692(3) 0.062(3) Uani 1 1 d D U . . .
C79 C 0.8406(6) 0.7162(5) 0.7317(3) 0.053(2) Uani 1 1 d . . . . .
H79A H 0.878391 0.762107 0.730270 0.064 Uiso 1 1 calc R U . . .
H79B H 0.865394 0.686854 0.754989 0.064 Uiso 1 1 calc R U . . .
C80 C 0.8534(5) 0.6744(5) 0.6930(3) 0.053(2) Uani 1 1 d . . . . .
H80 H 0.835217 0.698288 0.668303 0.064 Uiso 1 1 calc R U . . .
C81 C 0.8885(6) 0.6057(5) 0.6895(3) 0.056(2) Uani 1 1 d . . . . .
H81 H 0.911857 0.582303 0.713496 0.067 Uiso 1 1 calc R U . . .
C82 C 0.8926(8) 0.5644(7) 0.6498(4) 0.071(3) Uani 1 1 d . . . . .
C83 C 0.9065(16) 0.4362(16) 0.6218(9) 0.109(8) Uani 0.58(2) 1 d D U P A 1
H83A H 0.891033 0.387581 0.633532 0.131 Uiso 0.58(2) 1 calc R U P A 1
H83B H 0.855242 0.451342 0.602468 0.131 Uiso 0.58(2) 1 calc R U P A 1
C84 C 1.005(2) 0.438(2) 0.6018(11) 0.150(11) Uani 0.58(2) 1 d D U P A 1
H84A H 1.006639 0.402683 0.578986 0.225 Uiso 0.58(2) 1 calc R U P A 1
H84B H 1.018348 0.487062 0.591495 0.225 Uiso 0.58(2) 1 calc R U P A 1
H84C H 1.053703 0.424077 0.622181 0.225 Uiso 0.58(2) 1 calc R U P A 1
C83' C 0.958(4) 0.4660(18) 0.6129(9) 0.117(11) Uani 0.42(2) 1 d D U P A 2
H83C H 0.905569 0.470814 0.592587 0.141 Uiso 0.42(2) 1 calc R U P A 2
H83D H 1.014209 0.494047 0.602981 0.141 Uiso 0.42(2) 1 calc R U P A 2
C84' C 0.985(4) 0.3845(18) 0.6192(14) 0.145(13) Uani 0.42(2) 1 d D U P A 2
H84D H 1.005868 0.363479 0.593079 0.218 Uiso 0.42(2) 1 calc R U P A 2
H84E H 1.036311 0.380703 0.639475 0.218 Uiso 0.42(2) 1 calc R U P A 2
H84F H 0.928257 0.357595 0.629136 0.218 Uiso 0.42(2) 1 calc R U P A 2
O6 O 0.6499(4) 1.0148(3) 0.7742(2) 0.0673(18) Uani 1 1 d . . . . .
O7 O 0.6334(4) 1.0599(4) 0.7006(2) 0.081(2) Uani 1 1 d . . . . .
O8 O 0.8145(4) 0.8256(3) 0.81789(17) 0.0537(15) Uani 1 1 d . . . . .
O9 O 0.8683(6) 0.5894(4) 0.6161(2) 0.093(2) Uani 1 1 d . . . . .
O10 O 0.9250(6) 0.4951(5) 0.6557(3) 0.112(3) Uani 1 1 d D . . . .
N4 N 0.6246(4) 0.9241(4) 0.7158(2) 0.0462(17) Uani 1 1 d . . . . .
N5 N 0.7717(5) 0.6333(4) 0.8287(2) 0.0517(18) Uani 1 1 d . . . . .
N6 N 0.8188(5) 0.7016(4) 0.8382(2) 0.0510(18) Uani 1 1 d . . . . .
S2 S 0.66994(15) 1.00622(13) 0.73034(8) 0.0558(6) Uani 1 1 d . . . . .
Br2 Br 0.48065(13) 0.67081(9) 0.97584(4) 0.1322(6) Uani 1 1 d . . . . .

loop_
_atom_site_aniso_label
_atom_site_aniso_U_11
_atom_site_aniso_U_22
_atom_site_aniso_U_33
_atom_site_aniso_U_23
_atom_site_aniso_U_13
_atom_site_aniso_U_12
C1 0.071(6) 0.061(7) 0.064(6) 0.009(6) 0.004(5) -0.007(6)
C2 0.099(9) 0.060(7) 0.083(8) 0.031(6) -0.005(7) -0.010(6)
C3 0.087(7) 0.042(6) 0.085(8) 0.004(6) -0.018(7) 0.012(5)
C4 0.050(5) 0.072(7) 0.070(7) 0.001(6) -0.011(5) 0.015(5)
C5 0.041(5) 0.051(6) 0.061(6) 0.009(5) 0.001(4) 0.001(4)
C6 0.042(5) 0.047(6) 0.045(5) -0.005(4) -0.008(4) -0.007(4)
C7 0.029(4) 0.054(5) 0.034(5) -0.005(4) 0.003(3) 0.000(4)
C8 0.021(4) 0.054(5) 0.041(5) 0.002(4) -0.003(3) -0.004(4)
C9 0.044(5) 0.045(5) 0.035(5) -0.003(4) -0.007(4) -0.005(4)
C10 0.057(5) 0.061(6) 0.045(6) -0.004(5) -0.012(4) -0.001(5)
C11 0.108(9) 0.061(7) 0.045(7) 0.007(5) -0.025(6) 0.000(6)
C12 0.104(9) 0.088(8) 0.032(5) 0.008(5) 0.007(6) -0.027(7)
C13 0.074(7) 0.115(10) 0.049(7) 0.006(7) 0.007(5) -0.018(7)
C14 0.051(5) 0.073(7) 0.040(5) 0.001(5) 0.001(4) -0.003(5)
C15 0.025(4) 0.048(5) 0.038(5) 0.002(4) 0.010(4) 0.007(4)
C16 0.029(4) 0.056(6) 0.036(5) -0.003(4) -0.003(4) 0.010(4)
C17 0.029(4) 0.070(6) 0.031(5) 0.006(4) -0.004(3) 0.004(4)
C18 0.029(4) 0.044(5) 0.042(5) -0.008(4) 0.002(3) 0.002(3)
C19 0.034(4) 0.059(6) 0.045(5) -0.005(4) -0.001(4) 0.001(4)
C20 0.030(4) 0.057(6) 0.032(4) 0.000(4) 0.002(4) 0.011(4)
C21 0.034(5) 0.081(7) 0.092(8) -0.023(6) 0.002(5) -0.014(4)
C22 0.054(5) 0.069(7) 0.051(6) -0.005(5) -0.005(4) 0.025(5)
C23 0.037(4) 0.064(6) 0.051(5) -0.001(5) -0.007(4) 0.013(4)
C24 0.033(4) 0.047(6) 0.037(5) 0.004(4) 0.003(3) -0.002(4)
C25 0.053(5) 0.039(5) 0.048(6) -0.004(4) 0.001(4) -0.001(4)
C26 0.061(6) 0.071(7) 0.046(6) 0.009(5) 0.013(5) -0.001(5)
C27 0.068(6) 0.081(8) 0.058(7) 0.023(6) 0.011(5) -0.009(6)
C28 0.099(8) 0.052(6) 0.067(8) 0.013(6) 0.012(6) 0.000(5)
C29 0.069(6) 0.051(6) 0.061(7) 0.009(5) 0.004(5) 0.010(5)
C30 0.134(10) 0.118(10) 0.074(9) 0.037(8) 0.032(7) -0.012(9)
C31 0.034(5) 0.062(6) 0.051(6) -0.013(5) 0.005(4) -0.004(4)
C32 0.043(5) 0.072(7) 0.085(8) -0.021(6) 0.003(5) -0.001(5)
C33 0.040(6) 0.069(7) 0.129(10) -0.040(7) 0.007(6) 0.015(5)
C34 0.036(5) 0.107(10) 0.087(8) -0.053(7) 0.007(5) -0.002(6)
C35 0.055(6) 0.094(9) 0.056(6) -0.014(6) 0.018(5) -0.016(6)
C36 0.037(5) 0.074(7) 0.060(6) -0.007(5) 0.007(4) 0.001(5)
C37 0.041(5) 0.068(6) 0.056(6) 0.000(5) -0.003(4) 0.004(4)
C38 0.060(6) 0.060(6) 0.044(6) 0.015(5) -0.008(5) 0.014(5)
C39 0.055(5) 0.063(6) 0.040(6) -0.001(5) -0.003(4) 0.007(5)
C40 0.089(8) 0.094(9) 0.042(7) 0.010(6) 0.004(6) 0.001(7)
C41 0.177(13) 0.146(13) 0.064(9) 0.018(9) 0.042(9) -0.054(11)
C42 0.188(14) 0.132(13) 0.102(12) 0.028(10) 0.042(10) 0.024(11)
N1 0.031(3) 0.055(4) 0.033(4) 0.000(3) 0.000(3) 0.003(3)
N2 0.025(3) 0.049(4) 0.057(5) -0.010(4) 0.006(3) 0.002(3)
N3 0.032(4) 0.060(5) 0.055(5) -0.014(4) -0.003(3) -0.003(3)
O1 0.076(4) 0.075(5) 0.036(3) -0.018(3) 0.002(3) -0.009(3)
O2 0.039(3) 0.065(4) 0.053(4) 0.015(3) -0.006(3) 0.003(3)
O3 0.036(3) 0.051(4) 0.048(4) -0.008(3) 0.004(3) -0.002(3)
O4 0.142(8) 0.196(10) 0.069(6) -0.017(6) 0.021(5) -0.087(8)
O5 0.135(6) 0.091(6) 0.064(5) -0.003(4) 0.026(5) -0.017(5)
S1 0.0410(11) 0.0578(14) 0.0350(12) 0.0032(11) -0.0029(10) -0.0029(10)
Br1 0.1469(12) 0.0672(9) 0.2142(19) 0.0282(11) -0.0471(12) 0.0282(8)
C43 0.048(5) 0.059(6) 0.056(6) 0.013(5) 0.003(4) -0.007(4)
C44 0.054(5) 0.057(6) 0.062(6) 0.007(5) -0.010(5) 0.001(4)
C45 0.040(5) 0.057(6) 0.072(7) -0.009(5) 0.004(5) -0.003(4)
C46 0.059(6) 0.070(6) 0.067(6) 0.007(5) 0.017(5) -0.011(5)
C47 0.055(6) 0.068(6) 0.064(6) 0.013(5) 0.003(5) 0.007(5)
C48 0.047(5) 0.049(5) 0.051(6) 0.005(5) 0.014(4) -0.002(4)
C49 0.047(6) 0.102(9) 0.112(9) -0.003(7) 0.008(6) -0.010(5)
C50 0.053(5) 0.082(7) 0.034(5) 0.007(5) -0.008(4) 0.001(5)
C51 0.054(5) 0.059(6) 0.031(5) -0.003(4) -0.001(4) 0.001(5)
C52 0.037(4) 0.049(5) 0.039(5) 0.001(4) -0.001(4) -0.003(4)
C53 0.026(4) 0.046(5) 0.039(5) 0.004(4) -0.007(3) -0.002(4)
C54 0.038(4) 0.039(5) 0.047(5) -0.002(4) -0.004(4) -0.001(4)
C55 0.040(4) 0.039(5) 0.038(5) -0.006(4) 0.003(4) 0.002(4)
C56 0.035(4) 0.043(5) 0.031(5) -0.001(4) -0.003(3) -0.002(4)
C57 0.037(4) 0.050(5) 0.031(5) -0.003(4) 0.002(4) 0.002(4)
C58 0.047(5) 0.032(5) 0.043(5) 0.000(4) 0.000(4) 0.000(4)
C59 0.053(5) 0.046(6) 0.035(5) 0.001(5) 0.004(4) 0.011(5)
C60 0.072(6) 0.050(6) 0.061(6) -0.001(5) -0.007(5) -0.007(5)
C61 0.049(5) 0.038(5) 0.041(5) -0.003(4) 0.009(4) 0.004(4)
C62 0.063(5) 0.047(6) 0.047(6) 0.001(5) 0.005(5) -0.012(4)
C63 0.103(8) 0.067(7) 0.036(6) -0.001(5) 0.004(5) -0.010(6)
C64 0.103(8) 0.054(6) 0.054(7) 0.004(5) 0.033(6) -0.004(6)
C65 0.072(6) 0.067(7) 0.068(7) 0.014(6) 0.020(6) -0.014(5)
C66 0.053(5) 0.050(6) 0.061(6) -0.004(5) 0.004(5) -0.010(5)
C67 0.044(4) 0.048(5) 0.039(5) 0.007(4) 0.004(4) -0.002(4)
C68 0.064(6) 0.060(6) 0.057(6) -0.011(5) 0.014(5) -0.004(5)
C69 0.060(6) 0.073(7) 0.083(8) -0.010(6) 0.022(6) 0.017(5)
C70 0.053(6) 0.081(7) 0.098(9) 0.019(7) 0.018(6) 0.026(5)
C71 0.039(5) 0.098(7) 0.069(7) 0.000(6) -0.003(5) 0.003(5)
C72 0.044(5) 0.066(6) 0.060(6) 0.000(5) -0.002(4) 0.006(4)
C73 0.144(10) 0.148(11) 0.095(9) 0.043(9) -0.058(8) -0.054(9)
C74 0.168(12) 0.167(12) 0.104(10) 0.050(9) -0.068(10) -0.056(11)
C75 0.152(12) 0.127(11) 0.132(12) 0.026(10) -0.092(11) -0.015(10)
C76 0.118(10) 0.214(14) 0.149(13) 0.016(13) -0.063(11) -0.002(10)
C77 0.108(9) 0.197(13) 0.097(10) 0.015(9) -0.039(8) 0.001(10)
C78 0.075(6) 0.052(6) 0.060(6) 0.012(5) -0.019(5) -0.010(5)
C79 0.054(5) 0.054(6) 0.051(6) -0.003(5) 0.004(4) 0.012(4)
C80 0.051(5) 0.061(6) 0.049(6) 0.013(5) 0.019(4) 0.007(5)
C81 0.055(5) 0.061(7) 0.052(6) 0.015(5) 0.005(4) 0.009(5)
C82 0.084(7) 0.078(8) 0.052(7) -0.011(6) 0.015(6) 0.015(6)
C83 0.114(19) 0.093(19) 0.121(17) -0.044(15) 0.021(14) -0.003(13)
C84 0.13(2) 0.15(3) 0.17(2) -0.03(2) 0.090(17) -0.023(18)
C83' 0.13(3) 0.09(2) 0.13(2) -0.036(19) 0.02(2) 0.030(18)
C84' 0.15(3) 0.11(3) 0.17(3) -0.03(2) 0.01(2) 0.02(2)
O6 0.072(4) 0.060(4) 0.070(5) -0.006(3) 0.028(3) 0.001(3)
O7 0.063(4) 0.069(5) 0.112(6) 0.048(4) 0.011(4) 0.023(4)
O8 0.061(4) 0.047(4) 0.053(4) -0.001(3) -0.011(3) -0.006(3)
O9 0.125(6) 0.103(6) 0.050(5) 0.000(4) 0.001(4) 0.026(5)
O10 0.168(8) 0.077(6) 0.091(6) -0.029(5) -0.013(5) 0.057(6)
N4 0.044(4) 0.054(5) 0.040(4) 0.009(4) -0.003(3) -0.002(3)
N5 0.059(4) 0.038(4) 0.058(5) -0.001(4) -0.011(4) 0.002(4)
N6 0.060(4) 0.042(4) 0.050(5) -0.003(4) -0.015(4) 0.002(4)
S2 0.0500(13) 0.0488(15) 0.0686(17) 0.0124(13) 0.0110(12) 0.0087(11)
Br2 0.1921(15) 0.1377(13) 0.0669(8) 0.0311(9) 0.0394(9) -0.0300(12)

loop_
_atom_type_symbol
_atom_type_description
_atom_type_scat_dispersion_real
_atom_type_scat_dispersion_imag
_atom_type_scat_source
C C 0.0033 0.0016 'International Tables Vol C Tables 4.2.6.8 and 6.1.1.4'
H H 0.0000 0.0000 'International Tables Vol C Tables 4.2.6.8 and 6.1.1.4'
N N 0.0061 0.0033 'International Tables Vol C Tables 4.2.6.8 and 6.1.1.4'
O O 0.0106 0.0060 'International Tables Vol C Tables 4.2.6.8 and 6.1.1.4'
S S 0.1246 0.1234 'International Tables Vol C Tables 4.2.6.8 and 6.1.1.4'
Br Br -0.2901 2.4595 'International Tables Vol C Tables 4.2.6.8 and 6.1.1.4'

loop_
_geom_angle_atom_site_label_1
_geom_angle_atom_site_label_2
_geom_angle_atom_site_label_3
_geom_angle
_geom_angle_site_symmetry_1
_geom_angle_site_symmetry_3
_geom_angle_publ_flag
C2 C1 C6 122.4(9) . . ?
C2 C1 H1 118.8 . . ?
C6 C1 H1 118.8 . . ?
C1 C2 C3 119.0(9) . . ?
C1 C2 H2 120.5 . . ?
C3 C2 H2 120.5 . . ?
C4 C3 C2 120.5(9) . . ?
C4 C3 Br1 119.8(8) . . ?
C2 C3 Br1 119.7(9) . . ?
C3 C4 C5 120.0(8) . . ?
C3 C4 H4 120.0 . . ?
C5 C4 H4 120.0 . . ?
C4 C5 C6 121.1(8) . . ?
C4 C5 H5 119.4 . . ?
C6 C5 H5 119.4 . . ?
C1 C6 C5 117.0(8) . . ?
C1 C6 C7 120.8(7) . . ?
C5 C6 C7 122.1(7) . . ?
C6 C7 C18 114.1(6) . . ?
C6 C7 C8 112.4(6) . . ?
C18 C7 C8 112.9(6) . . ?
C6 C7 H7 105.5 . . ?
C18 C7 H7 105.5 . . ?
C8 C7 H7 105.5 . . ?
C15 C8 C9 114.7(6) . . ?
C15 C8 C7 108.2(6) . . ?
C9 C8 C7 107.9(6) . . ?
C15 C8 H8 108.6 . . ?
C9 C8 H8 108.6 . . ?
C7 C8 H8 108.6 . . ?
C10 C9 C14 117.6(8) . . ?
C10 C9 C8 120.6(7) . . ?
C14 C9 C8 121.5(7) . . ?
C9 C10 C11 120.1(8) . . ?
C9 C10 H10 120.0 . . ?
C11 C10 H10 120.0 . . ?
C12 C11 C10 121.1(9) . . ?
C12 C11 H11 119.4 . . ?
C10 C11 H11 119.4 . . ?
C11 C12 C13 119.4(9) . . ?
C11 C12 H12 120.3 . . ?
C13 C12 H12 120.3 . . ?
C12 C13 C14 120.8(10) . . ?
C12 C13 H13 119.6 . . ?
C14 C13 H13 119.6 . . ?
C13 C14 C9 121.0(9) . . ?
C13 C14 H14 119.5 . . ?
C9 C14 H14 119.5 . . ?
C16 C15 N1 110.9(7) . . ?
C16 C15 C8 127.2(8) . . ?
N1 C15 C8 121.4(6) . . ?
C15 C16 C22 111.5(7) . . ?
C15 C16 C17 123.4(7) . . ?
C22 C16 C17 124.9(6) . . ?
C16 C17 C18 110.5(6) . . ?
C16 C17 C37 114.4(7) . . ?
C18 C17 C37 113.5(6) . . ?
C16 C17 H17 105.9 . . ?
C18 C17 H17 105.9 . . ?
C37 C17 H17 105.9 . . ?
C19 C18 C17 111.8(6) . . ?
C19 C18 C20 99.6(6) . . ?
C17 C18 C20 115.1(6) . . ?
C19 C18 C7 111.7(6) . . ?
C17 C18 C7 108.5(6) . . ?
C20 C18 C7 110.0(6) . . ?
N3 C19 C21 120.6(7) . . ?
N3 C19 C18 114.4(6) . . ?
C21 C19 C18 125.0(7) . . ?
O3 C20 N2 125.5(7) . . ?
O3 C20 C18 128.8(7) . . ?
N2 C20 C18 105.5(7) . . ?
C19 C21 H21A 109.5 . . ?
C19 C21 H21B 109.5 . . ?
H21A C21 H21B 109.5 . . ?
C19 C21 H21C 109.5 . . ?
H21A C21 H21C 109.5 . . ?
H21B C21 H21C 109.5 . . ?
C16 C22 C23 103.0(7) . . ?
C16 C22 H22A 111.2 . . ?
C23 C22 H22A 111.2 . . ?
C16 C22 H22B 111.2 . . ?
C23 C22 H22B 111.2 . . ?
H22A C22 H22B 109.1 . . ?
N1 C23 C22 104.9(6) . . ?
N1 C23 H23A 110.8 . . ?
C22 C23 H23A 110.8 . . ?
N1 C23 H23B 110.8 . . ?
C22 C23 H23B 110.8 . . ?
H23A C23 H23B 108.8 . . ?
C25 C24 C29 119.4(8) . . ?
C25 C24 S1 120.3(6) . . ?
C29 C24 S1 120.3(6) . . ?
C26 C25 C24 119.9(8) . . ?
C26 C25 H25 120.0 . . ?
C24 C25 H25 120.0 . . ?
C27 C26 C25 121.4(9) . . ?
C27 C26 H26 119.3 . . ?
C25 C26 H26 119.3 . . ?
C26 C27 C28 117.9(9) . . ?
C26 C27 C30 120.2(10) . . ?
C28 C27 C30 121.9(10) . . ?
C29 C28 C27 122.5(9) . . ?
C29 C28 H28 118.8 . . ?
C27 C28 H28 118.8 . . ?
C28 C29 C24 118.9(9) . . ?
C28 C29 H29 120.6 . . ?
C24 C29 H29 120.6 . . ?
C27 C30 H30A 109.5 . . ?
C27 C30 H30B 109.5 . . ?
H30A C30 H30B 109.5 . . ?
C27 C30 H30C 109.5 . . ?
H30A C30 H30C 109.5 . . ?
H30B C30 H30C 109.5 . . ?
C36 C31 C32 120.1(8) . . ?
C36 C31 N2 120.4(8) . . ?
C32 C31 N2 119.4(8) . . ?
C31 C32 C33 119.9(10) . . ?
C31 C32 H32 120.1 . . ?
C33 C32 H32 120.1 . . ?
C34 C33 C32 119.9(10) . . ?
C34 C33 H33 120.0 . . ?
C32 C33 H33 120.0 . . ?
C33 C34 C35 120.2(9) . . ?
C33 C34 H34 119.9 . . ?
C35 C34 H34 119.9 . . ?
C34 C35 C36 119.9(10) . . ?
C34 C35 H35 120.0 . . ?
C36 C35 H35 120.0 . . ?
C31 C36 C35 119.9(9) . . ?
C31 C36 H36 120.0 . . ?
C35 C36 H36 120.0 . . ?
C38 C37 C17 117.5(7) . . ?
C38 C37 H37A 107.9 . . ?
C17 C37 H37A 107.9 . . ?
C38 C37 H37B 107.9 . . ?
C17 C37 H37B 107.9 . . ?
H37A C37 H37B 107.2 . . ?
C39 C38 C37 125.1(9) . . ?
C39 C38 H38 117.5 . . ?
C37 C38 H38 117.5 . . ?
C38 C39 C40 122.6(9) . . ?
C38 C39 H39 118.7 . . ?
C40 C39 H39 118.7 . . ?
O4 C40 O5 122.2(11) . . ?
O4 C40 C39 125.6(10) . . ?
O5 C40 C39 112.2(10) . . ?
C42 C41 O5 106.2(12) . . ?
C42 C41 H41A 110.5 . . ?
O5 C41 H41A 110.5 . . ?
C42 C41 H41B 110.5 . . ?
O5 C41 H41B 110.5 . . ?
H41A C41 H41B 108.7 . . ?
C41 C42 H42A 109.5 . . ?
C41 C42 H42B 109.5 . . ?
H42A C42 H42B 109.5 . . ?
C41 C42 H42C 109.5 . . ?
H42A C42 H42C 109.5 . . ?
H42B C42 H42C 109.5 . . ?
C15 N1 C23 105.8(6) . . ?
C15 N1 S1 120.8(5) . . ?
C23 N1 S1 115.8(5) . . ?
C20 N2 N3 113.9(6) . . ?
C20 N2 C31 125.8(6) . . ?
N3 N2 C31 119.0(6) . . ?
C19 N3 N2 106.6(6) . . ?
C40 O5 C41 116.0(10) . . ?
O1 S1 O2 119.8(4) . . ?
O1 S1 N1 107.1(3) . . ?
O2 S1 N1 105.9(3) . . ?
O1 S1 C24 106.7(4) . . ?
O2 S1 C24 108.8(3) . . ?
N1 S1 C24 108.0(3) . . ?
C44 C43 C48 119.6(8) . . ?
C44 C43 H43 120.2 . . ?
C48 C43 H43 120.2 . . ?
C43 C44 C45 122.3(8) . . ?
C43 C44 H44 118.8 . . ?
C45 C44 H44 118.8 . . ?
C46 C45 C44 117.7(8) . . ?
C46 C45 C49 119.6(9) . . ?
C44 C45 C49 122.7(9) . . ?
C45 C46 C47 121.5(9) . . ?
C45 C46 H46 119.2 . . ?
C47 C46 H46 119.2 . . ?
C46 C47 C48 119.0(9) . . ?
C46 C47 H47 120.5 . . ?
C48 C47 H47 120.5 . . ?
C43 C48 C47 119.8(7) . . ?
C43 C48 S2 119.8(6) . . ?
C47 C48 S2 120.3(7) . . ?
C45 C49 H49A 109.5 . . ?
C45 C49 H49B 109.5 . . ?
H49A C49 H49B 109.5 . . ?
C45 C49 H49C 109.5 . . ?
H49A C49 H49C 109.5 . . ?
H49B C49 H49C 109.5 . . ?
N4 C50 C51 105.1(6) . . ?
N4 C50 H50A 110.7 . . ?
C51 C50 H50A 110.7 . . ?
N4 C50 H50B 110.7 . . ?
C51 C50 H50B 110.7 . . ?
H50A C50 H50B 108.8 . . ?
C52 C51 C50 102.5(6) . . ?
C52 C51 H51A 111.3 . . ?
C50 C51 H51A 111.3 . . ?
C52 C51 H51B 111.3 . . ?
C50 C51 H51B 111.3 . . ?
H51A C51 H51B 109.2 . . ?
C53 C52 C57 125.0(7) . . ?
C53 C52 C51 109.9(7) . . ?
C57 C52 C51 124.9(7) . . ?
C52 C53 N4 112.2(7) . . ?
C52 C53 C54 125.2(7) . . ?
N4 C53 C54 122.5(6) . . ?
C53 C54 C67 112.6(6) . . ?
C53 C54 C55 108.4(6) . . ?
C67 C54 C55 107.8(6) . . ?
C53 C54 H54 109.3 . . ?
C67 C54 H54 109.3 . . ?
C55 C54 H54 109.3 . . ?
C61 C55 C54 114.6(6) . . ?
C61 C55 C56 110.6(6) . . ?
C54 C55 C56 111.6(6) . . ?
C61 C55 H55 106.5 . . ?
C54 C55 H55 106.5 . . ?
C56 C55 H55 106.5 . . ?
C58 C56 C59 100.1(6) . . ?
C58 C56 C57 110.4(6) . . ?
C59 C56 C57 112.4(6) . . ?
C58 C56 C55 111.5(6) . . ?
C59 C56 C55 112.4(6) . . ?
C57 C56 C55 109.7(6) . . ?
C52 C57 C56 112.5(6) . . ?
C52 C57 C79 113.2(6) . . ?
C56 C57 C79 110.6(6) . . ?
C52 C57 H57 106.7 . . ?
C56 C57 H57 106.7 . . ?
C79 C57 H57 106.7 . . ?
N5 C58 C60 120.6(7) . . ?
N5 C58 C56 114.3(7) . . ?
C60 C58 C56 125.0(7) . . ?
O8 C59 N6 126.8(8) . . ?
O8 C59 C56 128.1(7) . . ?
N6 C59 C56 105.2(7) . . ?
C58 C60 H60A 109.5 . . ?
C58 C60 H60B 109.5 . . ?
H60A C60 H60B 109.5 . . ?
C58 C60 H60C 109.5 . . ?
H60A C60 H60C 109.5 . . ?
H60B C60 H60C 109.5 . . ?
C66 C61 C62 117.7(8) . . ?
C66 C61 C55 119.8(8) . . ?
C62 C61 C55 122.5(7) . . ?
C63 C62 C61 120.4(8) . . ?
C63 C62 H62 119.8 . . ?
C61 C62 H62 119.8 . . ?
C64 C63 C62 121.3(9) . . ?
C64 C63 H63 119.4 . . ?
C62 C63 H63 119.4 . . ?
C63 C64 C65 119.7(9) . . ?
C63 C64 Br2 120.2(8) . . ?
C65 C64 Br2 120.2(8) . . ?
C64 C65 C66 119.0(9) . . ?
C64 C65 H65 120.5 . . ?
C66 C65 H65 120.5 . . ?
C61 C66 C65 121.9(9) . . ?
C61 C66 H66 119.1 . . ?
C65 C66 H66 119.1 . . ?
C68 C67 C72 117.7(8) . . ?
C68 C67 C54 121.6(8) . . ?
C72 C67 C54 120.7(7) . . ?
C67 C68 C69 121.9(9) . . ?
C67 C68 H68 119.1 . . ?
C69 C68 H68 119.1 . . ?
C70 C69 C68 119.4(9) . . ?
C70 C69 H69 120.3 . . ?
C68 C69 H69 120.3 . . ?
C69 C70 C71 120.6(9) . . ?
C69 C70 H70 119.7 . . ?
C71 C70 H70 119.7 . . ?
C72 C71 C70 119.5(9) . . ?
C72 C71 H71 120.3 . . ?
C70 C71 H71 120.3 . . ?
C71 C72 C67 120.9(9) . . ?
C71 C72 H72 119.6 . . ?
C67 C72 H72 119.6 . . ?
C78 C73 C74 120.8(13) . . ?
C78 C73 H73 119.6 . . ?
C74 C73 H73 119.6 . . ?
C75 C74 C73 118.2(15) . . ?
C75 C74 H74 120.9 . . ?
C73 C74 H74 120.9 . . ?
C74 C75 C76 122.6(15) . . ?
C74 C75 H75 118.7 . . ?
C76 C75 H75 118.7 . . ?
C75 C76 C77 119.3(16) . . ?
C75 C76 H76 120.3 . . ?
C77 C76 H76 120.3 . . ?
C78 C77 C76 118.2(14) . . ?
C78 C77 H77 120.9 . . ?
C76 C77 H77 120.9 . . ?
C73 C78 C77 120.8(11) . . ?
C73 C78 N6 119.9(10) . . ?
C77 C78 N6 119.2(10) . . ?
C80 C79 C57 111.9(7) . . ?
C80 C79 H79A 109.2 . . ?
C57 C79 H79A 109.2 . . ?
C80 C79 H79B 109.2 . . ?
C57 C79 H79B 109.2 . . ?
H79A C79 H79B 107.9 . . ?
C81 C80 C79 126.4(8) . . ?
C81 C80 H80 116.8 . . ?
C79 C80 H80 116.8 . . ?
C80 C81 C82 123.7(9) . . ?
C80 C81 H81 118.2 . . ?
C82 C81 H81 118.2 . . ?
O9 C82 O10 124.3(10) . . ?
O9 C82 C81 124.7(10) . . ?
O10 C82 C81 111.0(10) . . ?
C84 C83 O10 98.1(19) . . ?
C84 C83 H83A 112.2 . . ?
O10 C83 H83A 112.2 . . ?
C84 C83 H83B 112.2 . . ?
O10 C83 H83B 112.2 . . ?
H83A C83 H83B 109.8 . . ?
C83 C84 H84A 109.5 . . ?
C83 C84 H84B 109.5 . . ?
H84A C84 H84B 109.5 . . ?
C83 C84 H84C 109.5 . . ?
H84A C84 H84C 109.5 . . ?
H84B C84 H84C 109.5 . . ?
C84' C83' O10 106(3) . . ?
C84' C83' H83C 110.5 . . ?
O10 C83' H83C 110.5 . . ?
C84' C83' H83D 110.5 . . ?
O10 C83' H83D 110.5 . . ?
H83C C83' H83D 108.7 . . ?
C83' C84' H84D 109.5 . . ?
C83' C84' H84E 109.5 . . ?
H84D C84' H84E 109.5 . . ?
C83' C84' H84F 109.5 . . ?
H84D C84' H84F 109.5 . . ?
H84E C84' H84F 109.5 . . ?
C82 O10 C83' 106.7(14) . . ?
C82 O10 C83 118.9(15) . . ?
C53 N4 C50 104.5(6) . . ?
C53 N4 S2 117.7(5) . . ?
C50 N4 S2 115.8(5) . . ?
C58 N5 N6 106.3(6) . . ?
C59 N6 N5 114.1(7) . . ?
C59 N6 C78 128.2(7) . . ?
N5 N6 C78 117.6(7) . . ?
O6 S2 O7 120.4(4) . . ?
O6 S2 N4 107.2(4) . . ?
O7 S2 N4 106.0(4) . . ?
O6 S2 C48 109.0(4) . . ?
O7 S2 C48 108.1(4) . . ?
N4 S2 C48 105.1(4) . . ?

loop_
_geom_bond_atom_site_label_1
_geom_bond_atom_site_label_2
_geom_bond_distance
_geom_bond_site_symmetry_2
_geom_bond_publ_flag
C1 C2 1.367(13) . ?
C1 C6 1.381(11) . ?
C1 H1 0.9300 . ?
C2 C3 1.368(14) . ?
C2 H2 0.9300 . ?
C3 C4 1.367(13) . ?
C3 Br1 1.905(9) . ?
C4 C5 1.367(11) . ?
C4 H4 0.9300 . ?
C5 C6 1.390(11) . ?
C5 H5 0.9300 . ?
C6 C7 1.505(11) . ?
C7 C18 1.564(10) . ?
C7 C8 1.566(10) . ?
C7 H7 0.9800 . ?
C8 C15 1.498(10) . ?
C8 C9 1.511(10) . ?
C8 H8 0.9800 . ?
C9 C10 1.383(10) . ?
C9 C14 1.393(10) . ?
C10 C11 1.397(12) . ?
C10 H10 0.9300 . ?
C11 C12 1.351(14) . ?
C11 H11 0.9300 . ?
C12 C13 1.364(14) . ?
C12 H12 0.9300 . ?
C13 C14 1.375(12) . ?
C13 H13 0.9300 . ?
C14 H14 0.9300 . ?
C15 C16 1.325(9) . ?
C15 N1 1.454(9) . ?
C16 C22 1.504(11) . ?
C16 C17 1.506(11) . ?
C17 C18 1.535(10) . ?
C17 C37 1.558(11) . ?
C17 H17 0.9800 . ?
C18 C19 1.514(10) . ?
C18 C20 1.544(10) . ?
C19 N3 1.282(9) . ?
C19 C21 1.485(10) . ?
C20 O3 1.210(9) . ?
C20 N2 1.358(10) . ?
C21 H21A 0.9600 . ?
C21 H21B 0.9600 . ?
C21 H21C 0.9600 . ?
C22 C23 1.516(11) . ?
C22 H22A 0.9700 . ?
C22 H22B 0.9700 . ?
C23 N1 1.505(9) . ?
C23 H23A 0.9700 . ?
C23 H23B 0.9700 . ?
C24 C25 1.397(10) . ?
C24 C29 1.406(11) . ?
C24 S1 1.758(8) . ?
C25 C26 1.382(11) . ?
C25 H25 0.9300 . ?
C26 C27 1.380(13) . ?
C26 H26 0.9300 . ?
C27 C28 1.397(13) . ?
C27 C30 1.527(13) . ?
C28 C29 1.368(12) . ?
C28 H28 0.9300 . ?
C29 H29 0.9300 . ?
C30 H30A 0.9600 . ?
C30 H30B 0.9600 . ?
C30 H30C 0.9600 . ?
C31 C36 1.354(11) . ?
C31 C32 1.375(12) . ?
C31 N2 1.421(9) . ?
C32 C33 1.389(12) . ?
C32 H32 0.9300 . ?
C33 C34 1.346(14) . ?
C33 H33 0.9300 . ?
C34 C35 1.380(13) . ?
C34 H34 0.9300 . ?
C35 C36 1.383(12) . ?
C35 H35 0.9300 . ?
C36 H36 0.9300 . ?
C37 C38 1.485(11) . ?
C37 H37A 0.9700 . ?
C37 H37B 0.9700 . ?
C38 C39 1.304(11) . ?
C38 H38 0.9300 . ?
C39 C40 1.478(13) . ?
C39 H39 0.9300 . ?
C40 O4 1.191(12) . ?
C40 O5 1.319(11) . ?
C41 C42 1.433(17) . ?
C41 O5 1.509(12) . ?
C41 H41A 0.9700 . ?
C41 H41B 0.9700 . ?
C42 H42A 0.9600 . ?
C42 H42B 0.9600 . ?
C42 H42C 0.9600 . ?
N1 S1 1.654(6) . ?
N2 N3 1.418(8) . ?
O1 S1 1.434(6) . ?
O2 S1 1.441(5) . ?
C43 C44 1.353(11) . ?
C43 C48 1.381(11) . ?
C43 H43 0.9300 . ?
C44 C45 1.384(12) . ?
C44 H44 0.9300 . ?
C45 C46 1.376(12) . ?
C45 C49 1.511(12) . ?
C46 C47 1.382(11) . ?
C46 H46 0.9300 . ?
C47 C48 1.393(11) . ?
C47 H47 0.9300 . ?
C48 S2 1.763(8) . ?
C49 H49A 0.9600 . ?
C49 H49B 0.9600 . ?
C49 H49C 0.9600 . ?
C50 N4 1.501(10) . ?
C50 C51 1.512(11) . ?
C50 H50A 0.9700 . ?
C50 H50B 0.9700 . ?
C51 C52 1.510(10) . ?
C51 H51A 0.9700 . ?
C51 H51B 0.9700 . ?
C52 C53 1.331(10) . ?
C52 C57 1.486(11) . ?
C53 N4 1.443(9) . ?
C53 C54 1.518(10) . ?
C54 C67 1.535(10) . ?
C54 C55 1.564(11) . ?
C54 H54 0.9800 . ?
C55 C61 1.515(10) . ?
C55 C56 1.572(10) . ?
C55 H55 0.9800 . ?
C56 C58 1.500(11) . ?
C56 C59 1.531(11) . ?
C56 C57 1.562(10) . ?
C57 C79 1.575(10) . ?
C57 H57 0.9800 . ?
C58 N5 1.279(9) . ?
C58 C60 1.498(11) . ?
C59 O8 1.228(9) . ?
C59 N6 1.353(10) . ?
C60 H60A 0.9600 . ?
C60 H60B 0.9600 . ?
C60 H60C 0.9600 . ?
C61 C66 1.371(11) . ?
C61 C62 1.396(11) . ?
C62 C63 1.379(12) . ?
C62 H62 0.9300 . ?
C63 C64 1.356(13) . ?
C63 H63 0.9300 . ?
C64 C65 1.385(13) . ?
C64 Br2 1.893(9) . ?
C65 C66 1.393(12) . ?
C65 H65 0.9300 . ?
C66 H66 0.9300 . ?
C67 C68 1.376(11) . ?
C67 C72 1.386(11) . ?
C68 C69 1.379(12) . ?
C68 H68 0.9300 . ?
C69 C70 1.348(13) . ?
C69 H69 0.9300 . ?
C70 C71 1.387(13) . ?
C70 H70 0.9300 . ?
C71 C72 1.374(11) . ?
C71 H71 0.9300 . ?
C72 H72 0.9300 . ?
C73 C78 1.339(13) . ?
C73 C74 1.406(17) . ?
C73 H73 0.9300 . ?
C74 C75 1.32(2) . ?
C74 H74 0.9300 . ?
C75 C76 1.34(2) . ?
C75 H75 0.9300 . ?
C76 C77 1.422(17) . ?
C76 H76 0.9300 . ?
C77 C78 1.348(16) . ?
C77 H77 0.9300 . ?
C78 N6 1.429(11) . ?
C79 C80 1.454(11) . ?
C79 H79A 0.9700 . ?
C79 H79B 0.9700 . ?
C80 C81 1.321(11) . ?
C80 H80 0.9300 . ?
C81 C82 1.467(13) . ?
C81 H81 0.9300 . ?
C82 O9 1.209(11) . ?
C82 O10 1.330(12) . ?
C83 C84 1.49(2) . ?
C83 O10 1.531(19) . ?
C83 H83A 0.9700 . ?
C83 H83B 0.9700 . ?
C84 H84A 0.9600 . ?
C84 H84B 0.9600 . ?
C84 H84C 0.9600 . ?
C83' C84' 1.51(3) . ?
C83' O10 1.53(2) . ?
C83' H83C 0.9700 . ?
C83' H83D 0.9700 . ?
C84' H84D 0.9600 . ?
C84' H84E 0.9600 . ?
C84' H84F 0.9600 . ?
O6 S2 1.434(6) . ?
O7 S2 1.439(6) . ?
N4 S2 1.659(7) . ?
N5 N6 1.413(9) . ?

loop_
_geom_hbond_atom_site_label_D
_geom_hbond_atom_site_label_H
_geom_hbond_atom_site_label_A
_geom_hbond_distance_DH
_geom_hbond_distance_HA
_geom_hbond_distance_DA
_geom_hbond_angle_DHA
_geom_hbond_site_symmetry_A
_geom_hbond_publ_flag
C8 H8 O3 0.98 2.56 3.049(9) 110.7 . yes
C25 H25 O3 0.93 2.26 3.116(10) 153.3 . yes
C29 H29 Br2 0.93 3.11 3.870(9) 139.7 3_656 yes
C43 H43 O8 0.93 2.54 3.258(11) 134.2 . yes
C54 H54 O8 0.98 2.57 3.119(9) 115.4 . yes
C84'^b H84E^b O8 0.96 2.64 3.56(4) 160.3 3_746 yes
C8 H8 O3 0.98 2.56 3.049(9) 110.7 . yes
C25 H25 O3 0.93 2.26 3.116(10) 153.3 . yes
C29 H29 Br2 0.93 3.11 3.870(9) 139.7 3_656 yes
C43 H43 O8 0.93 2.54 3.258(11) 134.2 . yes
C54 H54 O8 0.98 2.57 3.119(9) 115.4 . yes
C84'^b H84E^b O8 0.96 2.64 3.56(4) 160.3 3_746 yes

loop_
_geom_torsion_atom_site_label_1
_geom_torsion_atom_site_label_2
_geom_torsion_atom_site_label_3
_geom_torsion_atom_site_label_4
_geom_torsion
_geom_torsion_site_symmetry_1
_geom_torsion_site_symmetry_2
_geom_torsion_site_symmetry_3
_geom_torsion_site_symmetry_4
_geom_torsion_publ_flag
C6 C1 C2 C3 -0.8(16) . . . . ?
C1 C2 C3 C4 0.8(17) . . . . ?
C1 C2 C3 Br1 -178.5(8) . . . . ?
C2 C3 C4 C5 -0.7(16) . . . . ?
Br1 C3 C4 C5 178.6(7) . . . . ?
C3 C4 C5 C6 0.5(14) . . . . ?
C2 C1 C6 C5 0.6(14) . . . . ?
C2 C1 C6 C7 176.4(9) . . . . ?
C4 C5 C6 C1 -0.5(13) . . . . ?
C4 C5 C6 C7 -176.2(8) . . . . ?
C1 C6 C7 C18 -111.3(9) . . . . ?
C5 C6 C7 C18 64.3(10) . . . . ?
C1 C6 C7 C8 118.6(8) . . . . ?
C5 C6 C7 C8 -65.8(10) . . . . ?
C6 C7 C8 C15 171.2(6) . . . . ?
C18 C7 C8 C15 40.4(7) . . . . ?
C6 C7 C8 C9 -64.1(8) . . . . ?
C18 C7 C8 C9 165.1(6) . . . . ?
C15 C8 C9 C10 -145.4(7) . . . . ?
C7 C8 C9 C10 94.0(8) . . . . ?
C15 C8 C9 C14 40.5(10) . . . . ?
C7 C8 C9 C14 -80.2(9) . . . . ?
C14 C9 C10 C11 3.1(12) . . . . ?
C8 C9 C10 C11 -171.3(8) . . . . ?
C9 C10 C11 C12 -2.7(14) . . . . ?
C10 C11 C12 C13 0.8(16) . . . . ?
C11 C12 C13 C14 0.5(17) . . . . ?
C12 C13 C14 C9 0.0(16) . . . . ?
C10 C9 C14 C13 -1.9(13) . . . . ?
C8 C9 C14 C13 172.5(9) . . . . ?
C9 C8 C15 C16 -127.8(8) . . . . ?
C7 C8 C15 C16 -7.3(10) . . . . ?
C9 C8 C15 N1 43.2(9) . . . . ?
C7 C8 C15 N1 163.7(6) . . . . ?
N1 C15 C16 C22 0.0(9) . . . . ?
C8 C15 C16 C22 171.7(7) . . . . ?
N1 C15 C16 C17 -175.8(6) . . . . ?
C8 C15 C16 C17 -4.0(12) . . . . ?
C15 C16 C17 C18 -18.3(10) . . . . ?
C22 C16 C17 C18 166.6(7) . . . . ?
C15 C16 C17 C37 -147.8(7) . . . . ?
C22 C16 C17 C37 37.0(10) . . . . ?
C16 C17 C18 C19 172.8(6) . . . . ?
C37 C17 C18 C19 -57.3(9) . . . . ?
C16 C17 C18 C20 -74.5(8) . . . . ?
C37 C17 C18 C20 55.4(9) . . . . ?
C16 C17 C18 C7 49.1(8) . . . . ?
C37 C17 C18 C7 179.1(6) . . . . ?
C6 C7 C18 C19 43.1(8) . . . . ?
C8 C7 C18 C19 173.0(6) . . . . ?
C6 C7 C18 C17 166.8(6) . . . . ?
C8 C7 C18 C17 -63.2(7) . . . . ?
C6 C7 C18 C20 -66.5(8) . . . . ?
C8 C7 C18 C20 63.4(8) . . . . ?
C17 C18 C19 N3 123.9(7) . . . . ?
C20 C18 C19 N3 1.9(9) . . . . ?
C7 C18 C19 N3 -114.3(8) . . . . ?
C17 C18 C19 C21 -55.0(10) . . . . ?
C20 C18 C19 C21 -177.0(8) . . . . ?
C7 C18 C19 C21 66.8(9) . . . . ?
C19 C18 C20 O3 -175.9(8) . . . . ?
C17 C18 C20 O3 64.4(10) . . . . ?
C7 C18 C20 O3 -58.4(10) . . . . ?
C19 C18 C20 N2 -1.3(7) . . . . ?
C17 C18 C20 N2 -121.0(7) . . . . ?
C7 C18 C20 N2 116.2(7) . . . . ?
C15 C16 C22 C23 -12.0(9) . . . . ?
C17 C16 C22 C23 163.6(7) . . . . ?
C16 C22 C23 N1 18.5(8) . . . . ?
C29 C24 C25 C26 -0.9(12) . . . . ?
S1 C24 C25 C26 179.6(6) . . . . ?
C24 C25 C26 C27 1.5(13) . . . . ?
C25 C26 C27 C28 -0.2(14) . . . . ?
C25 C26 C27 C30 179.7(9) . . . . ?
C26 C27 C28 C29 -1.8(15) . . . . ?
C30 C27 C28 C29 178.3(9) . . . . ?
C27 C28 C29 C24 2.3(15) . . . . ?
C25 C24 C29 C28 -0.9(13) . . . . ?
S1 C24 C29 C28 178.6(7) . . . . ?
C36 C31 C32 C33 -1.4(14) . . . . ?
N2 C31 C32 C33 -178.4(8) . . . . ?
C31 C32 C33 C34 0.9(15) . . . . ?
C32 C33 C34 C35 0.1(16) . . . . ?
C33 C34 C35 C36 -0.7(15) . . . . ?
C32 C31 C36 C35 0.8(13) . . . . ?
N2 C31 C36 C35 177.8(8) . . . . ?
C34 C35 C36 C31 0.2(14) . . . . ?
C16 C17 C37 C38 61.1(9) . . . . ?
C18 C17 C37 C38 -66.9(10) . . . . ?
C17 C37 C38 C39 139.3(9) . . . . ?
C37 C38 C39 C40 174.2(8) . . . . ?
C38 C39 C40 O4 10.5(17) . . . . ?
C38 C39 C40 O5 -170.5(9) . . . . ?
C16 C15 N1 C23 12.3(8) . . . . ?
C8 C15 N1 C23 -160.0(6) . . . . ?
C16 C15 N1 S1 -121.7(6) . . . . ?
C8 C15 N1 S1 66.0(8) . . . . ?
C22 C23 N1 C15 -19.1(8) . . . . ?
C22 C23 N1 S1 117.5(6) . . . . ?
O3 C20 N2 N3 175.4(7) . . . . ?
C18 C20 N2 N3 0.5(8) . . . . ?
O3 C20 N2 C31 8.1(13) . . . . ?
C18 C20 N2 C31 -166.8(7) . . . . ?
C36 C31 N2 C20 -52.0(12) . . . . ?
C32 C31 N2 C20 125.0(9) . . . . ?
C36 C31 N2 N3 141.2(8) . . . . ?
C32 C31 N2 N3 -41.7(11) . . . . ?
C21 C19 N3 N2 177.3(7) . . . . ?
C18 C19 N3 N2 -1.6(9) . . . . ?
C20 N2 N3 C19 0.6(9) . . . . ?
C31 N2 N3 C19 168.9(7) . . . . ?
O4 C40 O5 C41 -0.5(17) . . . . ?
C39 C40 O5 C41 -179.6(9) . . . . ?
C42 C41 O5 C40 -169.9(11) . . . . ?
C15 N1 S1 O1 -171.3(6) . . . . ?
C23 N1 S1 O1 58.9(6) . . . . ?
C15 N1 S1 O2 -42.4(6) . . . . ?
C23 N1 S1 O2 -172.2(5) . . . . ?
C15 N1 S1 C24 74.1(6) . . . . ?
C23 N1 S1 C24 -55.7(6) . . . . ?
C25 C24 S1 O1 172.9(6) . . . . ?
C29 C24 S1 O1 -6.6(8) . . . . ?
C25 C24 S1 O2 42.3(7) . . . . ?
C29 C24 S1 O2 -137.2(7) . . . . ?
C25 C24 S1 N1 -72.2(7) . . . . ?
C29 C24 S1 N1 108.3(7) . . . . ?
C48 C43 C44 C45 2.2(14) . . . . ?
C43 C44 C45 C46 -1.1(14) . . . . ?
C43 C44 C45 C49 179.4(9) . . . . ?
C44 C45 C46 C47 -0.2(14) . . . . ?
C49 C45 C46 C47 179.3(9) . . . . ?
C45 C46 C47 C48 0.3(14) . . . . ?
C44 C43 C48 C47 -2.0(13) . . . . ?
C44 C43 C48 S2 173.8(7) . . . . ?
C46 C47 C48 C43 0.7(14) . . . . ?
C46 C47 C48 S2 -175.0(7) . . . . ?
N4 C50 C51 C52 22.5(8) . . . . ?
C50 C51 C52 C53 -14.2(8) . . . . ?
C50 C51 C52 C57 161.7(7) . . . . ?
C57 C52 C53 N4 -176.3(6) . . . . ?
C51 C52 C53 N4 -0.4(9) . . . . ?
C57 C52 C53 C54 -1.3(12) . . . . ?
C51 C52 C53 C54 174.6(6) . . . . ?
C52 C53 C54 C67 -137.2(7) . . . . ?
N4 C53 C54 C67 37.3(9) . . . . ?
C52 C53 C54 C55 -18.0(10) . . . . ?
N4 C53 C54 C55 156.6(6) . . . . ?
C53 C54 C55 C61 174.8(6) . . . . ?
C67 C54 C55 C61 -62.9(8) . . . . ?
C53 C54 C55 C56 48.1(8) . . . . ?
C67 C54 C55 C56 170.4(6) . . . . ?
C61 C55 C56 C58 47.6(8) . . . . ?
C54 C55 C56 C58 176.5(6) . . . . ?
C61 C55 C56 C59 -63.9(8) . . . . ?
C54 C55 C56 C59 65.0(8) . . . . ?
C61 C55 C56 C57 170.3(6) . . . . ?
C54 C55 C56 C57 -60.9(8) . . . . ?
C53 C52 C57 C56 -10.2(10) . . . . ?
C51 C52 C57 C56 174.4(6) . . . . ?
C53 C52 C57 C79 -136.5(8) . . . . ?
C51 C52 C57 C79 48.1(10) . . . . ?
C58 C56 C57 C52 163.2(6) . . . . ?
C59 C56 C57 C52 -86.0(8) . . . . ?
C55 C56 C57 C52 39.9(8) . . . . ?
C58 C56 C57 C79 -69.2(8) . . . . ?
C59 C56 C57 C79 41.6(9) . . . . ?
C55 C56 C57 C79 167.5(6) . . . . ?
C59 C56 C58 N5 -0.5(9) . . . . ?
C57 C56 C58 N5 118.1(7) . . . . ?
C55 C56 C58 N5 -119.7(7) . . . . ?
C59 C56 C58 C60 -177.1(7) . . . . ?
C57 C56 C58 C60 -58.6(9) . . . . ?
C55 C56 C58 C60 63.7(10) . . . . ?
C58 C56 C59 O8 -179.3(8) . . . . ?
C57 C56 C59 O8 63.6(10) . . . . ?
C55 C56 C59 O8 -60.8(10) . . . . ?
C58 C56 C59 N6 -0.2(8) . . . . ?
C57 C56 C59 N6 -117.3(7) . . . . ?
C55 C56 C59 N6 118.3(7) . . . . ?
C54 C55 C61 C66 122.6(8) . . . . ?
C56 C55 C61 C66 -110.1(8) . . . . ?
C54 C55 C61 C62 -58.9(10) . . . . ?
C56 C55 C61 C62 68.4(9) . . . . ?
C66 C61 C62 C63 3.7(12) . . . . ?
C55 C61 C62 C63 -174.8(8) . . . . ?
C61 C62 C63 C64 -0.7(14) . . . . ?
C62 C63 C64 C65 -1.3(15) . . . . ?
C62 C63 C64 Br2 177.1(7) . . . . ?
C63 C64 C65 C66 0.3(15) . . . . ?
Br2 C64 C65 C66 -178.1(7) . . . . ?
C62 C61 C66 C65 -4.8(12) . . . . ?
C55 C61 C66 C65 173.8(8) . . . . ?
C64 C65 C66 C61 2.8(14) . . . . ?
C53 C54 C67 C68 -140.4(8) . . . . ?
C55 C54 C67 C68 100.0(9) . . . . ?
C53 C54 C67 C72 41.6(10) . . . . ?
C55 C54 C67 C72 -78.0(9) . . . . ?
C72 C67 C68 C69 2.9(13) . . . . ?
C54 C67 C68 C69 -175.2(8) . . . . ?
C67 C68 C69 C70 -3.5(15) . . . . ?
C68 C69 C70 C71 1.3(16) . . . . ?
C69 C70 C71 C72 1.4(16) . . . . ?
C70 C71 C72 C67 -2.0(14) . . . . ?
C68 C67 C72 C71 -0.1(13) . . . . ?
C54 C67 C72 C71 178.0(8) . . . . ?
C78 C73 C74 C75 0(3) . . . . ?
C73 C74 C75 C76 -1(3) . . . . ?
C74 C75 C76 C77 3(3) . . . . ?
C75 C76 C77 C78 -3(3) . . . . ?
C74 C73 C78 C77 -1(2) . . . . ?
C74 C73 C78 N6 177.5(12) . . . . ?
C76 C77 C78 C73 2(2) . . . . ?
C76 C77 C78 N6 -175.9(13) . . . . ?
C52 C57 C79 C80 -91.3(9) . . . . ?
C56 C57 C79 C80 141.4(7) . . . . ?
C57 C79 C80 C81 -117.9(9) . . . . ?
C79 C80 C81 C82 175.1(8) . . . . ?
C80 C81 C82 O9 3.0(16) . . . . ?
C80 C81 C82 O10 -175.8(9) . . . . ?
O9 C82 O10 C83' 19(3) . . . . ?
C81 C82 O10 C83' -162(2) . . . . ?
O9 C82 O10 C83 -16.9(19) . . . . ?
C81 C82 O10 C83 162.0(12) . . . . ?
C84' C83' O10 C82 -174(3) . . . . ?
C84 C83 O10 C82 100(3) . . . . ?
C52 C53 N4 C50 15.1(8) . . . . ?
C54 C53 N4 C50 -160.1(7) . . . . ?
C52 C53 N4 S2 -114.9(6) . . . . ?
C54 C53 N4 S2 69.9(8) . . . . ?
C51 C50 N4 C53 -23.2(8) . . . . ?
C51 C50 N4 S2 107.9(6) . . . . ?
C60 C58 N5 N6 177.8(7) . . . . ?
C56 C58 N5 N6 1.0(9) . . . . ?
O8 C59 N6 N5 180.0(8) . . . . ?
C56 C59 N6 N5 0.8(9) . . . . ?
O8 C59 N6 C78 -0.7(14) . . . . ?
C56 C59 N6 C78 -179.9(8) . . . . ?
C58 N5 N6 C59 -1.2(9) . . . . ?
C58 N5 N6 C78 179.4(8) . . . . ?
C73 C78 N6 C59 121.0(12) . . . . ?
C77 C78 N6 C59 -61.0(15) . . . . ?
C73 C78 N6 N5 -59.7(13) . . . . ?
C77 C78 N6 N5 118.3(11) . . . . ?
C53 N4 S2 O6 -46.9(6) . . . . ?
C50 N4 S2 O6 -171.4(5) . . . . ?
C53 N4 S2 O7 -176.6(6) . . . . ?
C50 N4 S2 O7 58.8(6) . . . . ?
C53 N4 S2 C48 69.0(6) . . . . ?
C50 N4 S2 C48 -55.5(6) . . . . ?
C43 C48 S2 O6 32.9(8) . . . . ?
C47 C48 S2 O6 -151.3(7) . . . . ?
C43 C48 S2 O7 165.4(7) . . . . ?
C47 C48 S2 O7 -18.9(9) . . . . ?
C43 C48 S2 N4 -81.7(8) . . . . ?
C47 C48 S2 N4 94.0(8) . . . . ?
